data_4514530
loop_
_publ_author_name
'Natarajan, Kaushik'
'Gupta, Anoop K.'
'Ansari, Shagufi Naz'
'Saraf, Mohit'
'Mobin, Shaikh M.'

_publ_section_title
;
 Mixed-Ligand-Architected 2D Co(II)-MOF Expressing a Novel Topology for an
 Efficient Photoanode for Water Oxidation Using Visible Light.
;
_journal_issue 14
_journal_name_full 'ACS applied materials &amp; interfaces'
_journal_page_first 13295
_journal_page_last 13303
_journal_paper_doi 10.1021/acsami.9b01754
_journal_volume 11
_journal_year 2019
_chemical_formula_moiety '0.5(C180 H148 Co10 N8 O64), H4 O2'
_chemical_formula_sum 'C90 H78 Co5 N4 O34'
_chemical_formula_weight 2054.21
_space_group_crystal_system orthorhombic
_space_group_IT_number 66
_space_group_name_Hall '-C 2 2c'
_space_group_name_H-M_alt 'C c c m'
_symmetry_space_group_name_Hall '-C 2 2c'
_symmetry_space_group_name_H-M 'C c c m'
_atom_sites_solution_hydrogens mixed
_audit_creation_date 2018-10-22
_audit_creation_method
;
Olex2 1.2
(compiled 2017.08.10 svn.r3458 for OlexSys, GUI svn.r5381)
;
_cell_angle_alpha 90
_cell_angle_beta 90
_cell_angle_gamma 90
_cell_formula_units_Z 4
_cell_length_a 14.412(5)
_cell_length_b 21.469(5)
_cell_length_c 35.264(5)
_cell_measurement_reflns_used 853
_cell_measurement_temperature 100(2)
_cell_measurement_theta_max 25.496
_cell_measurement_theta_min 1.702
_cell_volume 10911(5)
_computing_cell_refinement 'SAINT v8.34A (Bruker, 2013)'
_computing_data_reduction 'SAINT v8.34A (Bruker, 2013)'
_computing_molecular_graphics 'Olex2 (Dolomanov et al., 2009)'
_computing_publication_material 'Olex2 (Dolomanov et al., 2009)'
_computing_structure_refinement 'ShelXL (Sheldrick, 2015)'
_diffrn_ambient_temperature 100(2)
_diffrn_measured_fraction_theta_full 0.998
_diffrn_measured_fraction_theta_max 0.998
_diffrn_measurement_device_type 'BRUKER SMART APEX'
_diffrn_measurement_method /w-scans
_diffrn_radiation_type MoK\a
_diffrn_radiation_wavelength 0.71069
_diffrn_reflns_av_R_equivalents 0.1014
_diffrn_reflns_av_unetI/netI 0.0712
_diffrn_reflns_Laue_measured_fraction_full 0.998
_diffrn_reflns_Laue_measured_fraction_max 0.998
_diffrn_reflns_limit_h_max 14
_diffrn_reflns_limit_h_min -17
_diffrn_reflns_limit_k_max 24
_diffrn_reflns_limit_k_min -26
_diffrn_reflns_limit_l_max 42
_diffrn_reflns_limit_l_min -42
_diffrn_reflns_number 27547
_diffrn_reflns_point_group_measured_fraction_full 0.998
_diffrn_reflns_point_group_measured_fraction_max 0.998
_diffrn_reflns_theta_full 25.240
_diffrn_reflns_theta_max 25.496
_diffrn_reflns_theta_min 1.702
_diffrn_source 'fine-focus sealed tube'
_exptl_absorpt_coefficient_mu 0.818
_exptl_absorpt_correction_T_max 0.887
_exptl_absorpt_correction_T_min 0.831
_exptl_absorpt_correction_type empirical
_exptl_absorpt_process_details SADABS
_exptl_crystal_colour Purple
_exptl_crystal_density_diffrn 1.251
_exptl_crystal_density_method 'not measured'
_exptl_crystal_description Block
_exptl_crystal_F_000 4212
_exptl_crystal_size_max 0.24
_exptl_crystal_size_mid 0.19
_exptl_crystal_size_min 0.15
_refine_diff_density_max 0.548
_refine_diff_density_min -0.797
_refine_diff_density_rms 0.084
_refine_ls_extinction_method none
_refine_ls_goodness_of_fit_ref 1.072
_refine_ls_hydrogen_treatment constr
_refine_ls_matrix_type full
_refine_ls_number_parameters 311
_refine_ls_number_reflns 5183
_refine_ls_number_restraints 355
_refine_ls_restrained_S_all 1.039
_refine_ls_R_factor_all 0.1009
_refine_ls_R_factor_gt 0.0685
_refine_ls_shift/su_max 0.000
_refine_ls_shift/su_mean 0.000
_refine_ls_structure_factor_coef Fsqd
_refine_ls_weighting_details 'w=1/[\s^2^(Fo^2^)+(0.0813P)^2^+17.6291P] where P=(Fo^2^+2Fc^2^)/3'
_refine_ls_weighting_scheme calc
_refine_ls_wR_factor_gt 0.1611
_refine_ls_wR_factor_ref 0.1833
_reflns_Friedel_coverage 0.000
_reflns_number_gt 3487
_reflns_number_total 5183
_reflns_threshold_expression 'I > 2\s(I)'
_cod_data_source_file am9b01754_si_002.cif
_cod_data_source_block CoMOF
_cod_database_code 4514530
_shelx_shelxl_version_number 2018/1
_shelx_space_group_comment
;
The symmetry employed for this shelxl refinement is uniquely defined
by the following loop, which should always be used as a source of
symmetry information in preference to the above space-group names.
They are only intended as comments.
;
_shelx_estimated_absorpt_t_max 0.887
_shelx_estimated_absorpt_t_min 0.828
_olex2_refinement_description
;
1. Fixed Uiso
 At 1.2 times of:
  All C(H) groups, All C(H,H) groups, All C(H,H,H) groups
 At 1.5 times of:
  All O(H,H) groups
2. Rigid bond restraints
 All non-hydrogen atoms
 with sigma for 1-2 distances of 0.001 and sigma for 1-3 distances of 0.001
3. Rigid body (RIGU) restrains
 All non-hydrogen atoms
 with sigma for 1-2 distances of 0.004 and sigma for 1-3 distances of 0.004
4. Others
 Fixed Sof: H7AA(0.5) H7AB(0.5) H7AC(0.5) H1WA(0.5) H1WB(0.5)
5.a Riding coordinates:
 O14(H14B,H14A), C7A(H7AA,H7AB,H7AC)
5.b Free rotating group:
 O1W(H1WA,H1WB)
5.c Secondary CH2 refined with riding coordinates:
 C6A(H6AA,H6AB), C17A(H17A,H17B)
5.d Aromatic/amide H refined with riding coordinates:
 C1A(H1A), C2A(H2A), C3A(H3A), C4A(H4A), C10A(H10A), C13A(H13A), C15A(H15A),
 C20A(H20A), C21A(H21A), C22A(H22A), C23A(H23A)
;
_olex2_submission_special_instructions 'No special instructions were received'

loop_
_space_group_symop_operation_xyz
'x, y, z'
'-x, -y, z'
'x, -y, -z+1/2'
'-x, y, -z+1/2'
'x+1/2, y+1/2, z'
'-x+1/2, -y+1/2, z'
'x+1/2, -y+1/2, -z+1/2'
'-x+1/2, y+1/2, -z+1/2'
'-x, -y, -z'
'x, y, -z'
'-x, y, z-1/2'
'x, -y, z-1/2'
'-x+1/2, -y+1/2, -z'
'x+1/2, y+1/2, -z'
'-x+1/2, y+1/2, z-1/2'
'x+1/2, -y+1/2, z-1/2'

loop_
_atom_site_label
_atom_site_type_symbol
_atom_site_fract_x
_atom_site_fract_y
_atom_site_fract_z
_atom_site_U_iso_or_equiv
_atom_site_adp_type
_atom_site_occupancy
_atom_site_site_symmetry_order
_atom_site_calc_flag
_atom_site_refinement_flags_posn
_atom_site_refinement_flags_adp
_atom_site_refinement_flags_occupancy
Co1 Co 0.500000 0.500000 0.000000 0.0330(3) Uani 1 4 d S TU P
Co2 Co -0.250000 0.250000 0.22146(3) 0.0386(3) Uani 1 2 d S TU P
Co3 Co 0.15442(6) 0.13499(4) 0.000000 0.0350(3) Uani 1 2 d S TU P
O1A O -0.1232(2) 0.30277(16) 0.20755(10) 0.0525(9) Uani 1 1 d . U .
O1P O -0.1618(3) 0.21892(17) 0.17662(10) 0.0615(10) Uani 1 1 d . U .
O2A O -0.0111(4) 0.1603(2) 0.05918(15) 0.118(2) Uani 1 1 d . U .
O3A O 0.1239(3) 0.20228(15) 0.04202(10) 0.0526(9) Uani 1 1 d . U .
O4A O 0.1499(5) 0.3851(3) 0.13576(16) 0.156(3) Uani 1 1 d . U .
O5A O 0.4020(4) 0.5071(2) 0.04051(16) 0.126(2) Uani 1 1 d . U .
O6 O 0.5163(3) 0.59813(19) 0.000000 0.0437(11) Uani 1 2 d S TU P
O6A O 0.3077(3) 0.42533(15) 0.04304(11) 0.0574(10) Uani 1 1 d . U .
O14 O 0.2935(3) 0.1807(2) 0.000000 0.0571(12) Uani 1 2 d S TU P
H14B H 0.336079 0.158661 -0.014620 0.086 Uiso 1 1 d R . .
H14A H 0.291369 0.216091 -0.014910 0.086 Uiso 1 1 d R . .
N1A N -0.1931(3) 0.18541(18) 0.25856(12) 0.0449(8) Uani 1 1 d . U .
C1A C -0.2246(5) 0.1288(3) 0.2627(3) 0.102(3) Uani 1 1 d . U .
H1A H -0.279335 0.118562 0.250246 0.123 Uiso 1 1 calc R . .
C2A C -0.1150(6) 0.1953(3) 0.2758(3) 0.129(4) Uani 1 1 d . U .
H2A H -0.088999 0.234837 0.274102 0.155 Uiso 1 1 calc R . .
C3A C -0.1831(5) 0.0836(3) 0.2840(3) 0.113(3) Uani 1 1 d . U .
H3A H -0.210394 0.044463 0.285819 0.135 Uiso 1 1 calc R . .
C4A C -0.0681(6) 0.1507(3) 0.2966(3) 0.136(4) Uani 1 1 d . U .
H4A H -0.010289 0.160652 0.306583 0.163 Uiso 1 1 calc R . .
C5A C -0.1019(4) 0.0953(2) 0.30266(15) 0.0485(11) Uani 1 1 d . U .
C6A C -0.0530(4) 0.0474(3) 0.32620(16) 0.0592(14) Uani 1 1 d . U .
H6AA H -0.098371 0.025722 0.341671 0.071 Uiso 1 1 calc R . .
H6AB H -0.010114 0.068253 0.343163 0.071 Uiso 1 1 calc R . .
C7A C 0.000000 0.000000 0.3029(2) 0.059(2) Uani 1 2 d S TU P
H7AA H 0.042960 0.022530 0.286828 0.071 Uiso 0.5 1 d R . .
H7AB H -0.042960 -0.022530 0.286828 0.071 Uiso 0.5 1 d R . .
H7AC H 0.044320 0.020960 0.289898 0.071 Uiso 0.5 1 d R . .
C8A C -0.1107(4) 0.2654(2) 0.18028(16) 0.0520(12) Uani 1 1 d . U .
C9A C -0.0338(4) 0.2753(3) 0.15293(16) 0.0634(17) Uani 1 1 d . U .
C10A C -0.0229(4) 0.2341(3) 0.12269(16) 0.0647(17) Uani 1 1 d . U .
H10A H -0.063450 0.200657 0.120198 0.078 Uiso 1 1 calc R . .
C11A C 0.0473(5) 0.2422(3) 0.09627(18) 0.076(2) Uani 1 1 d . U .
C12A C 0.0546(5) 0.1979(3) 0.06359(18) 0.074(2) Uani 1 1 d . U .
C13A C 0.1084(5) 0.2916(3) 0.1005(2) 0.100(3) Uani 1 1 d . U .
H13A H 0.157294 0.296743 0.083547 0.120 Uiso 1 1 calc R . .
C14A C 0.0964(6) 0.3332(3) 0.1299(2) 0.105(3) Uani 1 1 d . U .
C15A C 0.0262(5) 0.3250(3) 0.15622(18) 0.087(2) Uani 1 1 d . U .
H15A H 0.019592 0.353020 0.176147 0.104 Uiso 1 1 calc R . .
C16A C 0.3413(4) 0.4757(2) 0.05557(15) 0.0515(13) Uani 1 1 d . U .
C17A C 0.2079(5) 0.4047(3) 0.1053(2) 0.098(3) Uani 1 1 d . U .
H17A H 0.175169 0.401372 0.081406 0.118 Uiso 1 1 calc R . .
H17B H 0.263153 0.378951 0.104113 0.118 Uiso 1 1 calc R . .
C18A C 0.2340(4) 0.4717(3) 0.11302(17) 0.0624(16) Uani 1 1 d . U .
C19A C 0.3003(4) 0.5024(2) 0.09127(15) 0.0512(13) Uani 1 1 d . U .
C20A C 0.3285(4) 0.5614(2) 0.10182(16) 0.0581(14) Uani 1 1 d . U .
H20A H 0.373520 0.581582 0.087479 0.070 Uiso 1 1 calc R . .
C21A C 0.2918(5) 0.5911(3) 0.13305(19) 0.079(2) Uani 1 1 d . U .
H21A H 0.312690 0.630466 0.139939 0.095 Uiso 1 1 calc R . .
C22A C 0.2248(5) 0.5623(3) 0.1536(2) 0.087(2) Uani 1 1 d . U .
H22A H 0.197550 0.582904 0.173992 0.105 Uiso 1 1 calc R . .
C23A C 0.1966(5) 0.5022(3) 0.14446(19) 0.080(2) Uani 1 1 d . U .
H23A H 0.152496 0.482182 0.159375 0.096 Uiso 1 1 calc R . .
O1W O 0.500000 0.1174(3) 0.250000 0.0789(18) Uani 1 2 d S TU P
H1WA H 0.535073 0.129790 0.232163 0.118 Uiso 0.5 1 d G . .
H1WB H 0.498829 0.147665 0.265528 0.118 Uiso 0.5 1 d G . .

loop_
_atom_site_aniso_label
_atom_site_aniso_U_11
_atom_site_aniso_U_22
_atom_site_aniso_U_33
_atom_site_aniso_U_23
_atom_site_aniso_U_13
_atom_site_aniso_U_12
Co1 0.0384(7) 0.0305(6) 0.0301(7) 0.000 0.000 -0.0083(5)
Co2 0.0356(5) 0.0429(5) 0.0374(5) 0.000 0.000 0.0006(4)
Co3 0.0410(5) 0.0305(5) 0.0333(5) 0.000 0.000 -0.0048(4)
O1A 0.0602(19) 0.0477(16) 0.0496(19) -0.0123(11) 0.0198(15) -0.0160(14)
O1P 0.070(2) 0.061(2) 0.0534(17) -0.0194(14) 0.0281(15) -0.0305(16)
O2A 0.126(4) 0.113(4) 0.114(4) -0.077(3) 0.076(3) -0.085(3)
O3A 0.067(2) 0.0457(18) 0.0448(19) -0.0124(13) 0.0175(14) -0.0175(16)
O4A 0.221(6) 0.134(4) 0.113(4) -0.090(3) 0.122(4) -0.143(4)
O5A 0.161(5) 0.070(3) 0.147(4) -0.058(3) 0.119(4) -0.070(3)
O6 0.048(3) 0.0298(11) 0.053(3) 0.000 0.000 -0.0066(17)
O6A 0.063(2) 0.0454(18) 0.063(2) -0.0190(15) 0.024(2) -0.0185(16)
O14 0.0367(16) 0.051(3) 0.083(4) 0.000 0.000 -0.0042(17)
N1A 0.0356(19) 0.0450(15) 0.0540(19) 0.0046(14) -0.0021(14) 0.0033(14)
C1A 0.076(4) 0.065(3) 0.165(8) 0.053(4) -0.063(4) -0.026(3)
C2A 0.111(6) 0.067(4) 0.209(9) 0.056(5) -0.112(6) -0.034(3)
C3A 0.092(5) 0.069(3) 0.177(8) 0.060(4) -0.069(5) -0.028(3)
C4A 0.112(6) 0.078(4) 0.217(10) 0.063(5) -0.114(6) -0.032(3)
C5A 0.050(3) 0.051(2) 0.045(3) 0.0015(19) 0.003(2) 0.0142(16)
C6A 0.068(3) 0.062(3) 0.048(3) 0.0042(19) 0.003(2) 0.027(2)
C7A 0.069(5) 0.053(4) 0.055(5) 0.000 0.000 0.022(3)
C8A 0.056(3) 0.042(2) 0.058(2) -0.0131(14) 0.022(2) -0.0127(18)
C9A 0.084(4) 0.054(3) 0.053(3) -0.019(2) 0.033(2) -0.035(2)
C10A 0.079(4) 0.056(3) 0.059(3) -0.024(2) 0.033(2) -0.037(3)
C11A 0.096(4) 0.056(3) 0.076(4) -0.034(2) 0.051(3) -0.045(3)
C12A 0.091(4) 0.059(3) 0.072(4) -0.034(2) 0.043(3) -0.041(3)
C13A 0.122(6) 0.082(4) 0.095(5) -0.056(3) 0.073(4) -0.071(4)
C14A 0.136(6) 0.088(4) 0.090(5) -0.057(3) 0.075(4) -0.080(4)
C15A 0.122(5) 0.073(4) 0.065(4) -0.037(3) 0.056(3) -0.062(3)
C16A 0.063(3) 0.044(2) 0.047(3) -0.0098(17) 0.021(2) -0.021(2)
C17A 0.126(6) 0.084(3) 0.084(4) -0.049(3) 0.069(4) -0.071(4)
C18A 0.061(4) 0.061(2) 0.065(3) -0.029(2) 0.033(2) -0.026(2)
C19A 0.058(3) 0.047(2) 0.049(3) -0.0136(17) 0.017(2) -0.018(2)
C20A 0.072(4) 0.047(2) 0.055(3) -0.015(2) 0.012(2) -0.019(2)
C21A 0.113(5) 0.053(3) 0.070(4) -0.026(3) 0.025(3) -0.021(3)
C22A 0.116(6) 0.063(3) 0.082(5) -0.035(3) 0.046(4) -0.014(3)
C23A 0.088(5) 0.078(3) 0.075(4) -0.038(3) 0.046(3) -0.028(3)
O1W 0.100(6) 0.071(4) 0.066(5) 0.000 0.008(4) 0.000

loop_
_atom_type_symbol
_atom_type_description
_atom_type_scat_dispersion_real
_atom_type_scat_dispersion_imag
_atom_type_scat_source
C C 0.0033 0.0016 'International Tables Vol C Tables 4.2.6.8 and 6.1.1.4'
H H 0.0000 0.0000 'International Tables Vol C Tables 4.2.6.8 and 6.1.1.4'
Co Co 0.3494 0.9721 'International Tables Vol C Tables 4.2.6.8 and 6.1.1.4'
N N 0.0061 0.0033 'International Tables Vol C Tables 4.2.6.8 and 6.1.1.4'
O O 0.0106 0.0060 'International Tables Vol C Tables 4.2.6.8 and 6.1.1.4'

loop_
_geom_angle_atom_site_label_1
_geom_angle_atom_site_label_2
_geom_angle_atom_site_label_3
_geom_angle
_geom_angle_site_symmetry_1
_geom_angle_site_symmetry_3
O5A Co1 O5A 90.3(4) . 10
O5A Co1 O5A 89.7(4) 10 9_665
O5A Co1 O5A 180.0 . 9_665
O5A Co1 O5A 89.7(4) . 2_665
O5A Co1 O5A 180.0(3) 10 2_665
O5A Co1 O5A 90.3(4) 2_665 9_665
O5A Co1 O6 89.87(15) 9_665 .
O5A Co1 O6 90.13(15) 10 .
O5A Co1 O6 90.13(15) . .
O5A Co1 O6 89.87(15) 10 9_665
O5A Co1 O6 89.87(15) 2_665 .
O5A Co1 O6 90.13(15) 2_665 9_665
O5A Co1 O6 89.87(15) . 9_665
O5A Co1 O6 90.13(15) 9_665 9_665
O6 Co1 O6 180.0 9_665 .
O1A Co2 O1A 154.31(19) . 6_455
O1A Co2 C8A 30.39(14) . .
O1A Co2 C8A 30.39(14) 6_455 6_455
O1A Co2 C8A 127.18(16) . 6_455
O1A Co2 C8A 127.18(16) 6_455 .
O1P Co2 O1A 60.19(13) . .
O1P Co2 O1A 60.19(13) 6_455 6_455
O1P Co2 O1A 99.66(14) 6_455 .
O1P Co2 O1A 99.66(14) . 6_455
O1P Co2 O1P 84.5(2) . 6_455
O1P Co2 C8A 29.92(14) . .
O1P Co2 C8A 90.37(18) 6_455 .
O1P Co2 C8A 29.92(14) 6_455 6_455
O1P Co2 C8A 90.37(18) . 6_455
N1A Co2 O1A 97.16(14) . 6_455
N1A Co2 O1A 98.96(15) . .
N1A Co2 O1A 98.96(15) 6_455 6_455
N1A Co2 O1A 97.16(14) 6_455 .
N1A Co2 O1P 91.31(16) . .
N1A Co2 O1P 155.62(14) . 6_455
N1A Co2 O1P 91.31(16) 6_455 6_455
N1A Co2 O1P 155.62(14) 6_455 .
N1A Co2 N1A 101.8(2) . 6_455
N1A Co2 C8A 126.55(16) . 6_455
N1A Co2 C8A 126.55(16) 6_455 .
N1A Co2 C8A 97.86(18) 6_455 6_455
N1A Co2 C8A 97.87(18) . .
C8A Co2 C8A 109.0(3) 6_455 .
O3A Co3 O3A 88.9(2) 10 .
O3A Co3 O6 93.37(13) . 5_445
O3A Co3 O6 93.37(13) 10 5_445
O3A Co3 O14 83.49(14) . .
O3A Co3 O14 83.49(14) 10 .
O6 Co3 O14 175.58(18) 5_445 .
O6A Co3 O3A 88.20(15) 6 .
O6A Co3 O3A 88.20(15) 13 10
O6A Co O3A 175.05(13) 6 10
O6A Co3 O3A 175.05(13) 13 .
O6A Co3 O6 90.81(13) 6 5_445
O6A Co3 O6 90.81(13) 13 5_445
O6A Co3 O6A 94.4(2) 13 6
O6A Co3 O14 92.19(13) 6 .
O6A Co3 O14 92.19(13) 13 .
C8A O1A Co2 87.8(3) . .
C8A O1P Co2 91.5(3) . .
C12A O3A Co3 122.5(3) . .
C14A O4A C17A 117.2(5) . .
C16A O5A Co1 140.0(4) . .
Co1 O6 Co3 118.1(2) . 5
C16A O6A Co3 133.6(3) . 13
Co3 O14 H14B 111.6 . .
Co3 O14 H14A 109.4 . .
H14B O14 H14A 97.2 . .
C1A N1A Co2 123.7(4) . .
C2A N1A Co2 122.0(4) . .
C2A N1A C1A 113.7(5) . .
N1A C1A H1A 117.6 . .
N1A C1A C3A 124.8(6) . .
C3A C1A H1A 117.6 . .
N1A C2A H2A 118.0 . .
N1A C2A C4A 124.0(6) . .
C4A C2A H2A 118.0 . .
C1A C3A H3A 119.7 . .
C1A C3A C5A 120.6(6) . .
C5A C3A H3A 119.7 . .
C2A C4A H4A 118.8 . .
C5A C4A C2A 122.5(7) . .
C5A C4A H4A 118.8 . .
C3A C5A C6A 122.9(5) . .
C4A C5A C3A 114.1(6) . .
C4A C5A C6A 122.9(6) . .
C5A C6A H6AA 108.9 . .
C5A C6A H6AB 108.9 . .
C5A C6A C7A 113.5(5) . .
H6AA C6A H6AB 107.7 . .
C7A C6A H6AA 108.9 . .
C7A C6A H6AB 108.9 . .
C6A C7A C6A 114.4(7) . 2
C6A C7A H7AA 109.3 2 .
C6A C7A H7AA 107.7 . .
C6A C7A H7AB 109.3 . .
C6A C7A H7AB 107.8 2 .
C6A C7A H7AC 107.3 . .
C6A C7A H7AC 107.3(3) 2 2
C6A C7A H7AC 104.7 2 .
C6A C7A H7AC 104.6(3) . 2
H7AA C7A H7AB 108.2 . .
H7AA C7A H7AC 5.9 . .
H7AA C7A H7AC 113.6 . 2
H7AB C7A H7AC 5.9 . 2
H7AB C7A H7AC 113.6 . .
H7AC C7A H7AC 119.0 . 2
O1A C8A Co2 61.8(3) . .
O1A C8A C9A 120.6(4) . .
O1P C8A Co2 58.6(3) . .
O1P C8A O1A 120.1(5) . .
O1P C8A C9A 119.3(4) . .
C9A C8A Co2 174.9(5) . .
C10A C9A C8A 119.3(5) . .
C15A C9A C8A 121.6(5) . .
C15A C9A C10A 119.0(5) . .
C9A C10A H10A 119.4 . .
C11A C10A C9A 121.1(5) . .
C11A C10A H10A 119.4 . .
C10A C11A C12A 119.3(5) . .
C10A C11A C13A 119.1(5) . .
C13A C11A C12A 121.6(5) . .
O2A C12A O3A 124.9(5) . .
O2A C12A C11A 116.8(5) . .
O3A C12A C11A 118.2(5) . .
C11A C13A H13A 120.1 . .
C14A C13A C11A 119.7(5) . .
C14A C13A H13A 120.1 . .
O4A C14A C13A 124.7(5) . .
O4A C14A C15A 114.4(5) . .
C13A C14A C15A 120.9(5) . .
C9A C15A C14A 120.0(5) . .
C9A C15A H15A 120.0 . .
C14A C15A H15A 120.0 . .
O5A C16A O6A 126.4(5) . .
O5A C16A C19A 115.7(4) . .
O6A C16A C19A 117.9(4) . .
O4A C17A H17A 110.3 . .
O4A C17A H17B 110.3 . .
O4A C17A C18A 107.0(5) . .
H17A C17A H17B 108.6 . .
C18A C17A H17A 110.3 . .
C18A C17A H17B 110.3 . .
C19A C18A C17A 121.5(5) . .
C19A C18A C23A 118.8(5) . .
C23A C18A C17A 119.5(5) . .
C18A C19A C16A 123.4(4) . .
C20A C19A C16A 117.3(5) . .
C20A C19A C18A 119.2(5) . .
C19A C20A H20A 119.1 . .
C21A C20A C19A 121.8(5) . .
C21A C20A H20A 119.1 . .
C20A C21A H21A 120.3 . .
C22A C21A C20A 119.4(5) . .
C22A C21A H21A 120.3 . .
C21A C22A H22A 119.8 . .
C21A C22A C23A 120.4(6) . .
C23A C22A H22A 119.8 . .
C18A C23A H23A 119.8 . .
C22A C23A C18A 120.4(6) . .
C22A C23A H23A 119.8 . .
H1WA O1W H1WA 143.6 . 4_655
H1WA O1W H1WB 104.5 4_655 4_655
H1WA O1W H1WB 104.5 . .
H1WA O1W H1WB 43.3 . 4_655
H1WB O1W H1WA 43.3 . 4_655
H1WB O1W H1WB 80.3 . 4_655

loop_
_geom_bond_atom_site_label_1
_geom_bond_atom_site_label_2
_geom_bond_distance
_geom_bond_site_symmetry_2
Co1 O5A 2.015(4) .
Co1 O5A 2.015(4) 9_665
Co1 O5A 2.015(4) 10
Co1 O5A 2.015(4) 2_665
Co1 O6 2.120(4) .
Co1 O6 2.120(4) 9_665
Co2 O1A 2.205(3) 6_455
Co2 O1A 2.205(3) .
Co2 O1P 2.135(3) .
Co2 O1P 2.135(3) 6_455
Co2 N1A 2.076(4) 6_455
Co2 N1A 2.076(4) .
Co2 C8A 2.500(5) 6_455
Co2 C8A 2.500(5) .
Co3 O3A 2.116(3) 10
Co3 O3A 2.116(3) .
Co3 O6 2.142(5) 5_445
Co3 O6A 2.068(3) 6
Co3 O6A 2.068(3) 13
Co3 O14 2.232(5) .
O1A C8A 1.266(6) .
O1P C8A 1.247(6) .
O2A C12A 1.253(7) .
O3A C12A 1.259(6) .
O4A C14A 1.370(7) .
O4A C17A 1.424(7) .
O5A C16A 1.225(6) .
O6A C16A 1.266(6) .
O14 H14B 0.9311 .
O14 H14A 0.9241 .
N1A C1A 1.305(7) .
N1A C2A 1.296(7) .
C1A H1A 0.9300 .
C1A C3A 1.365(8) .
C2A H2A 0.9300 .
C2A C4A 1.382(9) .
C3A H3A 0.9300 .
C3A C5A 1.366(8) .
C4A H4A 0.9300 .
C4A C5A 1.304(8) .
C5A C6A 1.498(7) .
C6A H6AA 0.9700 .
C6A H6AB 0.9700 .
C6A C7A 1.513(6) .
C7A H7AA 0.9698 .
C7A H7AB 0.9698 .
C7A H7AC 0.9068 .
C7A H7AC 0.9067 2
C8A C9A 1.484(7) .
C9A C10A 1.394(7) .
C9A C15A 1.378(7) .
C10A H10A 0.9300 .
C10A C11A 1.386(7) .
C11A C12A 1.498(7) .
C11A C13A 1.388(7) .
C13A H13A 0.9300 .
C13A C14A 1.379(8) .
C14A C15A 1.384(8) .
C15A H15A 0.9300 .
C16A C19A 1.505(7) .
C17A H17A 0.9700 .
C17A H17B 0.9700 .
C17A C18A 1.512(7) .
C18A C19A 1.391(7) .
C18A C23A 1.395(7) .
C19A C20A 1.380(7) .
C20A H20A 0.9300 .
C20A C21A 1.378(8) .
C21A H21A 0.9300 .
C21A C22A 1.357(8) .
C22A H22A 0.9300 .
C22A C23A 1.391(8) .
C23A H23A 0.9300 .
O1W H1WA 0.85(7) 4_655
O1W H1WA 0.8494 .
O1W H1WB 0.85(16) 4_655
O1W H1WB 0.8493 .

loop_
_geom_torsion_atom_site_label_1
_geom_torsion_atom_site_label_2
_geom_torsion_atom_site_label_3
_geom_torsion_atom_site_label_4
_geom_torsion
_geom_torsion_site_symmetry_1
_geom_torsion_site_symmetry_4
Co1 O5A C16A O6A -16.1(14) . .
Co1 O5A C16A C19A 167.6(6) . .
Co2 O1A C8A O1P -6.8(6) . .
Co2 O1A C8A C9A 174.8(5) . .
Co2 O1P C8A O1A 7.0(6) . .
Co2 O1P C8A C9A -174.6(5) . .
Co2 N1A C1A C3A 173.1(8) . .
Co2 N1A C2A C4A -170.8(9) . .
Co3 O3A C12A O2A -12.0(11) . .
Co3 O3A C12A C11A 170.4(5) . .
Co3 O6A C16A O5A 11.5(10) 13 .
Co3 O6A C16A C19A -172.2(4) 13 .
O1A C8A C9A C10A -178.6(6) . .
O1A C8A C9A C15A 0.1(10) . .
O1P C8A C9A C10A 3.0(10) . .
O1P C8A C9A C15A -178.4(7) . .
O4A C14A C15A C9A 178.5(8) . .
O4A C17A C18A C19A 171.4(7) . .
O4A C17A C18A C23A -3.3(11) . .
O5A C16A C19A C18A -176.8(7) . .
O5A C16A C19A C20A 5.3(9) . .
O6A C16A C19A C18A 6.5(9) . .
O6A C16A C19A C20A -171.3(6) . .
N1A C1A C3A C5A -0.9(16) . .
N1A C2A C4A C5A -4.6(18) . .
C1A N1A C2A C4A 0.4(14) . .
C1A C3A C5A C4A -3.0(13) . .
C1A C3A C5A C6A -179.6(8) . .
C2A N1A C1A C3A 2.1(14) . .
C2A C4A C5A C3A 5.5(15) . .
C2A C4A C5A C6A -177.9(9) . .
C3A C5A C6A C7A 77.4(8) . .
C4A C5A C6A C7A -98.9(8) . .
C5A C6A C7A C6A 177.7(6) . 2
C8A C9A C10A C11A 179.2(7) . .
C8A C9A C15A C14A -179.1(8) . .
C9A C10A C11A C12A -178.2(7) . .
C9A C10A C11A C13A 1.0(12) . .
C10A C9A C15A C14A -0.4(12) . .
C10A C11A C12A O2A 9.0(11) . .
C10A C11A C12A O3A -173.2(7) . .
C10A C11A C13A C14A -2.5(13) . .
C11A C13A C14A O4A -177.0(9) . .
C11A C13A C14A C15A 2.5(14) . .
C12A C11A C13A C14A 176.7(8) . .
C13A C11A C12A O2A -170.1(8) . .
C13A C11A C12A O3A 7.7(12) . .
C13A C14A C15A C9A -1.1(14) . .
C14A O4A C17A C18A 161.6(8) . .
C15A C9A C10A C11A 0.5(11) . .
C16A C19A C20A C21A 176.9(6) . .
C17A O4A C14A C13A 14.2(15) . .
C17A O4A C14A C15A -165.3(8) . .
C17A C18A C19A C16A 8.8(10) . .
C17A C18A C19A C20A -173.4(7) . .
C17A C18A C23A C22A 175.3(8) . .
C18A C19A C20A C21A -1.0(10) . .
C19A C18A C23A C22A 0.4(11) . .
C19A C20A C21A C22A -1.3(11) . .
C20A C21A C22A C23A 3.1(13) . .
C21A C22A C23A C18A -2.7(13) . .
C23A C18A C19A C16A -176.4(6) . .
C23A C18A C19A C20A 1.4(10) . .

loop_
_smtbx_masks_void_nr
_smtbx_masks_void_average_x
_smtbx_masks_void_average_y
_smtbx_masks_void_average_z
_smtbx_masks_void_volume
_smtbx_masks_void_count_electrons
1 0.224 -0.513 -0.209 2788.5 813.6
2 0.250 0.250 0.157 21.4 0.0
3 0.250 0.250 0.843 21.4 0.0
4 0.250 0.750 0.343 21.4 0.0
5 0.250 0.750 0.657 21.4 0.0
6 0.750 0.250 0.343 21.4 0.0
7 0.750 0.250 0.657 21.4 0.0
8 0.750 0.750 0.157 21.4 0.0
9 0.750 0.750 0.843 21.4 0.0
